data_4517549
loop_
_publ_author_name
'Novanna, Motakatla'
'Kannadasan, Sathananthan'
'Shanmugam, Ponnusamy'

_publ_section_title
;
 Microwave-Assisted <i>N</i>-Allylation/Homoallylation-RCM Approach:
 Access to Pyrrole-, Pyridine-, or Azepine-Appended (Het)aryl Aminoamides.
;
_journal_issue 15
_journal_name_full 'ACS omega'
_journal_page_first 8515
_journal_page_last 8522
_journal_paper_doi 10.1021/acsomega.9b04038
_journal_volume 5
_journal_year 2020
_chemical_formula_moiety 'C12 H14 N2 O'
_chemical_formula_sum 'C12 H14 N2 O'
_chemical_formula_weight 202.25
_space_group_crystal_system monoclinic
_space_group_IT_number 14
_space_group_name_Hall '-P 2ybc'
_space_group_name_H-M_alt 'P 1 21/c 1'
_atom_sites_solution_hydrogens geom
_audit_creation_method SHELXL-2018/3
_cell_angle_alpha 90
_cell_angle_beta 98.735(4)
_cell_angle_gamma 90
_cell_formula_units_Z 4
_cell_length_a 5.0909(7)
_cell_length_b 18.372(3)
_cell_length_c 11.6238(14)
_cell_measurement_reflns_used 1689
_cell_measurement_temperature 296(2)
_cell_measurement_theta_max 21.10
_cell_measurement_theta_min 2.84
_cell_volume 1074.6(3)
_computing_cell_refinement 'APEX2/SAINT (Bruker, 2004)'
_computing_data_collection 'APEX2 (Bruker, 2004)'
_computing_data_reduction 'SAINT/XPREP (Bruker, 2004)'
_computing_molecular_graphics 'ORTEP3 (Farrugia, 1997) and Mercury (Bruno et al., 2002)'
_computing_publication_material 'SHELXL-2018/3 (Sheldrick, 2018)'
_computing_structure_refinement 'SHELXL-2018/3 (Sheldrick, 2018)'
_computing_structure_solution 'SHELXT-2014/4 (Sheldrick, 2014)'
_diffrn_ambient_temperature 296(2)
_diffrn_measured_fraction_theta_full 0.999
_diffrn_measured_fraction_theta_max 0.999
_diffrn_measurement_device_type 'Bruker axs kappa apex2 CCD Diffractometer'
_diffrn_measurement_method '\w and \f scan'
_diffrn_radiation_monochromator graphite
_diffrn_radiation_source 'fine-focus sealed tube'
_diffrn_radiation_type MoK\a
_diffrn_radiation_wavelength 0.71073
_diffrn_reflns_av_R_equivalents 0.0538
_diffrn_reflns_av_unetI/netI 0.0513
_diffrn_reflns_Laue_measured_fraction_full 0.999
_diffrn_reflns_Laue_measured_fraction_max 0.999
_diffrn_reflns_limit_h_max 6
_diffrn_reflns_limit_h_min -6
_diffrn_reflns_limit_k_max 21
_diffrn_reflns_limit_k_min -21
_diffrn_reflns_limit_l_max 13
_diffrn_reflns_limit_l_min -13
_diffrn_reflns_number 10509
_diffrn_reflns_point_group_measured_fraction_full 0.999
_diffrn_reflns_point_group_measured_fraction_max 0.999
_diffrn_reflns_theta_full 24.997
_diffrn_reflns_theta_max 24.997
_diffrn_reflns_theta_min 2.217
_exptl_absorpt_coefficient_mu 0.081
_exptl_absorpt_correction_T_max 0.7452
_exptl_absorpt_correction_T_min 0.667
_exptl_absorpt_correction_type multi-scan
_exptl_absorpt_process_details 'SADABS(Bruker, 2012)'
_exptl_crystal_colour colourless
_exptl_crystal_density_diffrn 1.250
_exptl_crystal_description BLOCK
_exptl_crystal_F_000 432
_exptl_crystal_size_max 0.200
_exptl_crystal_size_mid 0.150
_exptl_crystal_size_min 0.150
_refine_diff_density_max 0.370
_refine_diff_density_min -0.255
_refine_diff_density_rms 0.047
_refine_ls_extinction_method none
_refine_ls_goodness_of_fit_ref 1.028
_refine_ls_hydrogen_treatment constr
_refine_ls_matrix_type full
_refine_ls_number_parameters 136
_refine_ls_number_reflns 1871
_refine_ls_number_restraints 0
_refine_ls_restrained_S_all 1.028
_refine_ls_R_factor_all 0.1299
_refine_ls_R_factor_gt 0.0643
_refine_ls_shift/su_max 0.000
_refine_ls_shift/su_mean 0.000
_refine_ls_structure_factor_coef Fsqd
_refine_ls_weighting_details 'w=1/[\s^2^(Fo^2^)+(0.0992P)^2^+0.5548P] where P=(Fo^2^+2Fc^2^)/3'
_refine_ls_weighting_scheme calc
_refine_ls_wR_factor_gt 0.1632
_refine_ls_wR_factor_ref 0.2137
_reflns_Friedel_coverage 0.000
_reflns_number_gt 1042
_reflns_number_total 1871
_reflns_threshold_expression 'I > 2\s(I)'
_cod_data_source_file ao9b04038_si_003.cif
_cod_data_source_block 465
_cod_depositor_comments 'Adding full bibliography for 4517549--4517550.cif.'
_cod_original_sg_symbol_H-M 'P 21/c'
_cod_database_code 4517549
_shelx_shelxl_version_number 2018/3
_shelx_space_group_comment
;
The symmetry employed for this shelxl refinement is uniquely defined
by the following loop, which should always be used as a source of
symmetry information in preference to the above space-group names.
They are only intended as comments.
;
_shelx_estimated_absorpt_t_min 0.984
_shelx_estimated_absorpt_t_max 0.988

loop_
_space_group_symop_operation_xyz
'x, y, z'
'-x, y+1/2, -z+1/2'
'-x, -y, -z'
'x, -y-1/2, z-1/2'

loop_
_atom_site_label
_atom_site_type_symbol
_atom_site_fract_x
_atom_site_fract_y
_atom_site_fract_z
_atom_site_U_iso_or_equiv
_atom_site_adp_type
_atom_site_occupancy
_atom_site_site_symmetry_order
_atom_site_calc_flag
_atom_site_refinement_flags_posn
_atom_site_refinement_flags_adp
_atom_site_refinement_flags_occupancy
_atom_site_disorder_assembly
_atom_site_disorder_group
C1 C 0.9721(6) 0.09977(18) 0.4097(3) 0.0446(8) Uani 1 1 d . . . . .
C2 C 0.9545(6) 0.16630(18) 0.3359(2) 0.0448(8) Uani 1 1 d . . . . .
C3 C 1.0952(7) 0.1725(2) 0.2434(3) 0.0585(10) Uani 1 1 d . . . . .
H3 H 1.212573 0.136212 0.228062 0.070 Uiso 1 1 calc R U . . .
C4 C 1.0567(8) 0.2337(2) 0.1748(3) 0.0698(12) Uani 1 1 d . . . . .
H4 H 1.146731 0.237991 0.111190 0.084 Uiso 1 1 calc R U . . .
C5 C 0.8890(8) 0.2887(2) 0.1975(3) 0.0614(10) Uani 1 1 d . . . . .
H5 H 0.866466 0.329105 0.148766 0.074 Uiso 1 1 calc R U . . .
C6 C 0.7505(6) 0.28491(18) 0.2935(3) 0.0471(9) Uani 1 1 d . . . . .
C7 C 0.7830(6) 0.22114(18) 0.3592(3) 0.0445(8) Uani 1 1 d . . . . .
H7 H 0.686699 0.215220 0.420480 0.053 Uiso 1 1 calc R U . . .
C8 C 0.4583(10) 0.3357(2) 0.4201(3) 0.0848(14) Uani 1 1 d . . . . .
H8A H 0.589685 0.325616 0.487819 0.102 Uiso 1 1 calc R U . . .
H8B H 0.342285 0.293599 0.408083 0.102 Uiso 1 1 calc R U . . .
C9 C 0.3015(12) 0.3966(3) 0.4476(4) 0.1090(19) Uani 1 1 d . . . . .
H9 H 0.222049 0.395277 0.514525 0.131 Uiso 1 1 calc R U . . .
C10 C 0.2677(12) 0.4560(3) 0.3772(5) 0.1063(18) Uani 1 1 d . . . . .
H10 H 0.160340 0.494071 0.394993 0.128 Uiso 1 1 calc R U . . .
C11 C 0.3889(14) 0.4602(3) 0.2815(5) 0.131(2) Uani 1 1 d . . . . .
H11A H 0.506587 0.501990 0.292512 0.158 Uiso 1 1 calc R U . . .
H11B H 0.251668 0.471915 0.216716 0.158 Uiso 1 1 calc R U . . .
C12 C 0.5386(11) 0.4021(3) 0.2441(4) 0.0948(15) Uani 1 1 d . . . . .
H12A H 0.706563 0.421613 0.228307 0.114 Uiso 1 1 calc R U . . .
H12B H 0.444018 0.383858 0.171046 0.114 Uiso 1 1 calc R U . . .
N1 N 1.2018(5) 0.06401(16) 0.4277(2) 0.0569(8) Uani 1 1 d . . . . .
H1A H 1.217115 0.025225 0.469599 0.068 Uiso 1 1 calc R U . . .
H1B H 1.335080 0.079681 0.397410 0.068 Uiso 1 1 calc R U . . .
N2 N 0.5943(6) 0.34186(15) 0.3217(2) 0.0551(8) Uani 1 1 d . . . . .
O1 O 0.7779(4) 0.07799(12) 0.4527(2) 0.0551(7) Uani 1 1 d . . . . .

loop_
_atom_site_aniso_label
_atom_site_aniso_U_11
_atom_site_aniso_U_22
_atom_site_aniso_U_33
_atom_site_aniso_U_23
_atom_site_aniso_U_13
_atom_site_aniso_U_12
C1 0.0351(19) 0.0481(19) 0.0518(18) -0.0071(16) 0.0106(15) -0.0028(16)
C2 0.0367(18) 0.053(2) 0.0449(18) -0.0041(16) 0.0059(14) -0.0100(16)
C3 0.059(2) 0.069(2) 0.051(2) -0.0025(19) 0.0197(17) 0.0017(19)
C4 0.081(3) 0.087(3) 0.047(2) 0.005(2) 0.0269(19) 0.005(2)
C5 0.071(3) 0.067(2) 0.048(2) 0.0132(17) 0.0128(18) 0.001(2)
C6 0.044(2) 0.053(2) 0.0434(18) 0.0036(16) 0.0053(15) -0.0046(17)
C7 0.0371(18) 0.054(2) 0.0436(17) 0.0019(16) 0.0094(14) -0.0028(16)
C8 0.109(4) 0.079(3) 0.074(3) 0.024(2) 0.037(2) 0.036(3)
C9 0.162(5) 0.070(3) 0.110(4) 0.008(3) 0.072(4) 0.036(3)
C10 0.130(5) 0.079(3) 0.119(4) 0.026(3) 0.050(4) 0.043(3)
C11 0.161(6) 0.102(4) 0.145(5) 0.060(4) 0.069(4) 0.070(4)
C12 0.106(4) 0.091(3) 0.093(3) 0.042(3) 0.034(3) 0.029(3)
N1 0.0377(17) 0.0597(19) 0.076(2) 0.0113(15) 0.0179(14) 0.0035(14)
N2 0.0627(19) 0.0515(17) 0.0534(17) 0.0150(14) 0.0166(14) 0.0061(15)
O1 0.0381(14) 0.0547(15) 0.0754(16) 0.0087(12) 0.0178(12) 0.0003(11)

loop_
_atom_type_symbol
_atom_type_description
_atom_type_scat_dispersion_real
_atom_type_scat_dispersion_imag
_atom_type_scat_source
C C 0.0033 0.0016 'International Tables Vol C Tables 4.2.6.8 and 6.1.1.4'
H H 0.0000 0.0000 'International Tables Vol C Tables 4.2.6.8 and 6.1.1.4'
N N 0.0061 0.0033 'International Tables Vol C Tables 4.2.6.8 and 6.1.1.4'
O O 0.0106 0.0060 'International Tables Vol C Tables 4.2.6.8 and 6.1.1.4'

loop_
_geom_angle_atom_site_label_1
_geom_angle_atom_site_label_2
_geom_angle_atom_site_label_3
_geom_angle
_geom_angle_site_symmetry_1
_geom_angle_site_symmetry_3
_geom_angle_publ_flag
O1 C1 N1 120.9(3) . . ?
O1 C1 C2 121.0(3) . . ?
N1 C1 C2 118.1(3) . . ?
C3 C2 C7 120.5(3) . . ?
C3 C2 C1 121.5(3) . . ?
C7 C2 C1 118.0(3) . . ?
C4 C3 C2 118.2(3) . . ?
C4 C3 H3 120.9 . . ?
C2 C3 H3 120.9 . . ?
C5 C4 C3 121.8(3) . . ?
C5 C4 H4 119.1 . . ?
C3 C4 H4 119.1 . . ?
C4 C5 C6 121.1(3) . . ?
C4 C5 H5 119.5 . . ?
C6 C5 H5 119.5 . . ?
N2 C6 C7 122.0(3) . . ?
N2 C6 C5 121.7(3) . . ?
C7 C6 C5 116.3(3) . . ?
C2 C7 C6 121.9(3) . . ?
C2 C7 H7 119.0 . . ?
C6 C7 H7 119.0 . . ?
N2 C8 C9 118.0(4) . . ?
N2 C8 H8A 107.8 . . ?
C9 C8 H8A 107.8 . . ?
N2 C8 H8B 107.8 . . ?
C9 C8 H8B 107.8 . . ?
H8A C8 H8B 107.2 . . ?
C10 C9 C8 121.0(4) . . ?
C10 C9 H9 119.5 . . ?
C8 C9 H9 119.5 . . ?
C11 C10 C9 120.6(5) . . ?
C11 C10 H10 119.7 . . ?
C9 C10 H10 119.7 . . ?
C10 C11 C12 122.8(4) . . ?
C10 C11 H11A 106.6 . . ?
C12 C11 H11A 106.6 . . ?
C10 C11 H11B 106.6 . . ?
C12 C11 H11B 106.6 . . ?
H11A C11 H11B 106.6 . . ?
C11 C12 N2 117.0(4) . . ?
C11 C12 H12A 108.0 . . ?
N2 C12 H12A 108.0 . . ?
C11 C12 H12B 108.0 . . ?
N2 C12 H12B 108.0 . . ?
H12A C12 H12B 107.3 . . ?
C1 N1 H1A 120.0 . . ?
C1 N1 H1B 120.0 . . ?
H1A N1 H1B 120.0 . . ?
C6 N2 C12 120.1(3) . . ?
C6 N2 C8 119.7(3) . . ?
C12 N2 C8 119.6(3) . . ?

loop_
_geom_bond_atom_site_label_1
_geom_bond_atom_site_label_2
_geom_bond_distance
_geom_bond_site_symmetry_2
_geom_bond_publ_flag
C1 O1 1.240(3) . ?
C1 N1 1.330(4) . ?
C1 C2 1.488(4) . ?
C2 C3 1.385(4) . ?
C2 C7 1.387(4) . ?
C3 C4 1.376(5) . ?
C3 H3 0.9300 . ?
C4 C5 1.375(5) . ?
C4 H4 0.9300 . ?
C5 C6 1.409(4) . ?
C5 H5 0.9300 . ?
C6 N2 1.383(4) . ?
C6 C7 1.395(4) . ?
C7 H7 0.9300 . ?
C8 N2 1.429(4) . ?
C8 C9 1.438(6) . ?
C8 H8A 0.9700 . ?
C8 H8B 0.9700 . ?
C9 C10 1.359(6) . ?
C9 H9 0.9300 . ?
C10 C11 1.354(6) . ?
C10 H10 0.9300 . ?
C11 C12 1.418(6) . ?
C11 H11A 0.9700 . ?
C11 H11B 0.9700 . ?
C12 N2 1.429(5) . ?
C12 H12A 0.9700 . ?
C12 H12B 0.9700 . ?
N1 H1A 0.8600 . ?
N1 H1B 0.8600 . ?

loop_
_geom_hbond_atom_site_label_D
_geom_hbond_atom_site_label_H
_geom_hbond_atom_site_label_A
_geom_hbond_distance_DH
_geom_hbond_distance_HA
_geom_hbond_distance_DA
_geom_hbond_angle_DHA
_geom_hbond_site_symmetry_A
_geom_hbond_publ_flag
N1 H1A O1 0.86 2.10 2.950(4) 170.6 3_756 yes
N1 H1B O1 0.86 2.25 2.914(3) 134.2 1_655 yes

loop_
_geom_torsion_atom_site_label_1
_geom_torsion_atom_site_label_2
_geom_torsion_atom_site_label_3
_geom_torsion_atom_site_label_4
_geom_torsion
_geom_torsion_site_symmetry_1
_geom_torsion_site_symmetry_2
_geom_torsion_site_symmetry_3
_geom_torsion_site_symmetry_4
_geom_torsion_publ_flag
O1 C1 C2 C3 -146.4(3) . . . . ?
N1 C1 C2 C3 33.2(4) . . . . ?
O1 C1 C2 C7 30.8(4) . . . . ?
N1 C1 C2 C7 -149.7(3) . . . . ?
C7 C2 C3 C4 -1.0(5) . . . . ?
C1 C2 C3 C4 176.1(3) . . . . ?
C2 C3 C4 C5 1.5(6) . . . . ?
C3 C4 C5 C6 0.6(6) . . . . ?
C4 C5 C6 N2 175.8(3) . . . . ?
C4 C5 C6 C7 -3.2(5) . . . . ?
C3 C2 C7 C6 -1.8(5) . . . . ?
C1 C2 C7 C6 -179.0(3) . . . . ?
N2 C6 C7 C2 -175.2(3) . . . . ?
C5 C6 C7 C2 3.8(5) . . . . ?
N2 C8 C9 C10 4.8(8) . . . . ?
C8 C9 C10 C11 -2.3(10) . . . . ?
C9 C10 C11 C12 4.9(11) . . . . ?
C10 C11 C12 N2 -9.8(10) . . . . ?
C7 C6 N2 C12 -171.9(4) . . . . ?
C5 C6 N2 C12 9.1(5) . . . . ?
C7 C6 N2 C8 -0.7(5) . . . . ?
C5 C6 N2 C8 -179.8(3) . . . . ?
C11 C12 N2 C6 -176.8(5) . . . . ?
C11 C12 N2 C8 12.0(7) . . . . ?
C9 C8 N2 C6 179.0(4) . . . . ?
C9 C8 N2 C12 -9.8(7) . . . . ?
